data_7036997
loop_
_publ_author_name
'Feng, Zhijun'
'Wei, Yun'
'Zhou, Shuangliu'
'Zhang, Guangchao'
'Zhu, Xiancui'
'Guo, Liping'
'Wang, Shaowu'
'Mu, Xiaolong'

_publ_section_title
;
 Reactivity of functionalized indoles with rare-earth metal amides.
 Synthesis, characterization and catalytic activity of rare-earth metal
 complexes incorporating indolyl ligands.
;
_journal_issue 47
_journal_name_full 'Dalton transactions (Cambridge, England : 2003)'
_journal_page_first 20502
_journal_page_last 20513
_journal_paper_doi 10.1039/c5dt03214h
_journal_volume 44
_journal_year 2015
_chemical_formula_sum 'C50 H62 N4 O2 Yb'
_chemical_formula_weight 924.08
_chemical_name_systematic
;
 ?
;
_space_group_IT_number 2
_symmetry_cell_setting triclinic
_symmetry_space_group_name_Hall '-P 1'
_symmetry_space_group_name_H-M 'P -1'
_atom_sites_solution_hydrogens geom
_atom_sites_solution_primary direct
_atom_sites_solution_secondary difmap
_audit_creation_method SHELXL-97
_audit_update_record
;
2015-03-30 deposited with the CCDC.
2015-10-28 downloaded from the CCDC.
;
_cell_angle_alpha 69.120(3)
_cell_angle_beta 72.005(3)
_cell_angle_gamma 86.183(3)
_cell_formula_units_Z 1
_cell_length_a 10.244(2)
_cell_length_b 10.812(2)
_cell_length_c 12.997(3)
_cell_measurement_reflns_used 3661
_cell_measurement_temperature 293(2)
_cell_measurement_theta_max 0.00
_cell_measurement_theta_min 0.00
_cell_volume 1277.7(5)
_computing_cell_refinement 'Bruker SMART'
_computing_data_collection 'Bruker SMART'
_computing_data_reduction 'Bruker SAINT'
_computing_molecular_graphics 'Bruker SHELXTL'
_computing_publication_material 'Bruker SHELXTL'
_computing_structure_refinement 'SHELXL-97 (Sheldrick, 1997)'
_computing_structure_solution 'SHELXS-97 (Sheldrick, 1990)'
_diffrn_ambient_temperature 293(2)
_diffrn_measured_fraction_theta_full 0.971
_diffrn_measured_fraction_theta_max 0.971
_diffrn_measurement_device_type 'CCD area detector'
_diffrn_measurement_method 'phi and omega scans'
_diffrn_radiation_monochromator graphite
_diffrn_radiation_source 'fine-focus sealed tube'
_diffrn_radiation_type MoK\a
_diffrn_radiation_wavelength 0.71073
_diffrn_reflns_av_R_equivalents 0.0000
_diffrn_reflns_av_sigmaI/netI 0.0732
_diffrn_reflns_limit_h_max 13
_diffrn_reflns_limit_h_min -12
_diffrn_reflns_limit_k_max 14
_diffrn_reflns_limit_k_min -12
_diffrn_reflns_limit_l_max 16
_diffrn_reflns_limit_l_min 0
_diffrn_reflns_number 5676
_diffrn_reflns_theta_full 27.44
_diffrn_reflns_theta_max 27.44
_diffrn_reflns_theta_min 1.76
_exptl_absorpt_coefficient_mu 1.867
_exptl_absorpt_correction_T_max 0.8353
_exptl_absorpt_correction_T_min 0.8070
_exptl_absorpt_correction_type multi-scan
_exptl_crystal_colour red
_exptl_crystal_density_diffrn 1.201
_exptl_crystal_density_method 'not measured'
_exptl_crystal_description block
_exptl_crystal_F_000 476
_exptl_crystal_size_max 0.12
_exptl_crystal_size_mid 0.11
_exptl_crystal_size_min 0.10
_platon_squeeze_details
;
;
_refine_diff_density_max 1.260
_refine_diff_density_min -1.640
_refine_diff_density_rms 0.114
_refine_ls_extinction_method none
_refine_ls_goodness_of_fit_ref 1.067
_refine_ls_hydrogen_treatment constr
_refine_ls_matrix_type full
_refine_ls_number_parameters 245
_refine_ls_number_reflns 5676
_refine_ls_number_restraints 8
_refine_ls_restrained_S_all 1.066
_refine_ls_R_factor_all 0.1035
_refine_ls_R_factor_gt 0.0661
_refine_ls_shift/su_max 0.001
_refine_ls_shift/su_mean 0.000
_refine_ls_structure_factor_coef Fsqd
_refine_ls_weighting_details 'calc w=1/[\s^2^(Fo^2^)+(0.1001P)^2^+0.0010P] where P=(Fo^2^+2Fc^2^)/3'
_refine_ls_weighting_scheme calc
_refine_ls_wR_factor_gt 0.1696
_refine_ls_wR_factor_ref 0.1866
_reflns_number_gt 3569
_reflns_number_total 5676
_reflns_threshold_expression >2sigma(I)
_cod_data_source_file c5dt03214h2.cif
_cod_data_source_block 130424a_0m
_cod_depositor_comments
;
The following automatic conversions were performed:

'_symmetry_cell_setting' value 'Triclinic' changed to 'triclinic'
according to
/usr/data/users/saulius/crontab/automatic-downloads/rss-feeds/RSC/lib/dictionaries/cif_core.dic
dictionary named 'cif_core.dic' version 2.4.2 from 2011-04-26.

Automatic conversion script
Id: cif_fix_values 3271 2015-04-21 07:52:19Z andrius 

 Adding full bibliography for 7036992--7037001.cif.
;
_cod_original_sg_symbol_H-M P-1
_cod_database_code 7036997

loop_
_symmetry_equiv_pos_as_xyz
'x, y, z'
'-x, -y, -z'

loop_
_atom_site_label
_atom_site_type_symbol
_atom_site_fract_x
_atom_site_fract_y
_atom_site_fract_z
_atom_site_U_iso_or_equiv
_atom_site_adp_type
_atom_site_occupancy
_atom_site_symmetry_multiplicity
_atom_site_calc_flag
_atom_site_refinement_flags
C1 C -0.1072(7) 0.2059(6) 0.5751(6) 0.0611(16) Uani 1 1 d .
N1 N -0.1474(5) 0.3195(5) 0.6019(4) 0.0534(12) Uani 1 1 d .
O1 O 0.1036(5) 0.4412(5) 0.6431(4) 0.0685(12) Uani 1 1 d .
Yb1 Yb 0.0000 0.5000 0.5000 0.0752(2) Uani 1 2 d SU
C2 C -0.1993(8) 0.1007(7) 0.6442(7) 0.0737(19) Uani 1 1 d .
H2A H -0.1932 0.0159 0.6410 0.088 Uiso 1 1 calc R
N2 N 0.1085(6) 0.3235(6) 0.4357(5) 0.0752(2) Uani 1 1 d U
C3 C -0.3032(6) 0.1437(7) 0.7196(6) 0.0598(9) Uani 1 1 d .
C4 C -0.2676(6) 0.2819(7) 0.6901(6) 0.0598(9) Uani 1 1 d .
C5 C -0.3505(7) 0.3555(7) 0.7515(6) 0.0673(17) Uani 1 1 d .
H5 H -0.3289 0.4446 0.7327 0.081 Uiso 1 1 calc R
C6 C -0.4651(8) 0.2930(9) 0.8404(7) 0.083(2) Uani 1 1 d .
H6 H -0.5215 0.3412 0.8819 0.100 Uiso 1 1 calc R
C7 C -0.4995(9) 0.1597(10) 0.8705(7) 0.093(3) Uani 1 1 d .
H7 H -0.5771 0.1202 0.9322 0.112 Uiso 1 1 calc R
C8 C -0.4198(9) 0.0857(8) 0.8097(7) 0.085(2) Uani 1 1 d .
H8 H -0.4445 -0.0029 0.8292 0.102 Uiso 1 1 calc R
C9 C 0.0225(8) 0.2111(8) 0.4831(7) 0.084(2) Uani 1 1 d .
H9 H 0.0458 0.1400 0.4576 0.101 Uiso 1 1 calc R
C10 C 0.2397(8) 0.3062(8) 0.3556(6) 0.0752(6) Uani 1 1 d U
C11 C 0.2538(9) 0.3378(7) 0.2384(6) 0.074(2) Uani 1 1 d .
C12 C 0.3817(13) 0.3178(10) 0.1667(8) 0.106(3) Uani 1 1 d .
H12 H 0.3943 0.3368 0.0885 0.128 Uiso 1 1 calc R
C13 C 0.4851(13) 0.2717(11) 0.2103(10) 0.121(4) Uani 1 1 d .
H13 H 0.5687 0.2595 0.1612 0.145 Uiso 1 1 calc R
C14 C 0.4720(10) 0.2421(10) 0.3245(9) 0.100(3) Uani 1 1 d .
H14 H 0.5458 0.2100 0.3522 0.121 Uiso 1 1 calc R
C15 C 0.3484(8) 0.2601(8) 0.3988(6) 0.0725(19) Uani 1 1 d .
C16 C 0.1394(11) 0.3885(9) 0.1878(7) 0.089(2) Uani 1 1 d .
H16 H 0.0676 0.4160 0.2442 0.107 Uiso 1 1 calc R
C17 C 0.1854(15) 0.5087(12) 0.0759(8) 0.127(4) Uani 1 1 d .
H17A H 0.2418 0.5689 0.0852 0.191 Uiso 1 1 calc R
H17B H 0.1062 0.5526 0.0584 0.191 Uiso 1 1 calc R
H17C H 0.2372 0.4800 0.0137 0.191 Uiso 1 1 calc R
C18 C 0.0765(17) 0.2829(13) 0.1644(12) 0.146(5) Uani 1 1 d .
H18A H 0.1463 0.2501 0.1131 0.219 Uiso 1 1 calc R
H18B H 0.0061 0.3200 0.1294 0.219 Uiso 1 1 calc R
H18C H 0.0370 0.2114 0.2359 0.219 Uiso 1 1 calc R
C19 C 0.3414(8) 0.2281(9) 0.5224(8) 0.086(2) Uani 1 1 d .
H19 H 0.2594 0.2690 0.5568 0.103 Uiso 1 1 calc R
C20 C 0.3186(19) 0.0787(13) 0.5899(11) 0.163(6) Uani 1 1 d .
H20A H 0.2552 0.0425 0.5657 0.245 Uiso 1 1 calc R
H20B H 0.2817 0.0631 0.6711 0.245 Uiso 1 1 calc R
H20C H 0.4046 0.0368 0.5750 0.245 Uiso 1 1 calc R
C21 C 0.4633(12) 0.2881(18) 0.5369(12) 0.151(5) Uani 1 1 d .
H21A H 0.5475 0.2585 0.4970 0.226 Uiso 1 1 calc R
H21B H 0.4551 0.2602 0.6176 0.226 Uiso 1 1 calc R
H21C H 0.4634 0.3830 0.5053 0.226 Uiso 1 1 calc R
C22 C 0.0666(9) 0.3242(8) 0.7454(6) 0.0759(19) Uani 1 1 d .
H22A H 0.0710 0.2455 0.7252 0.091 Uiso 1 1 calc R
H22B H -0.0258 0.3284 0.7939 0.091 Uiso 1 1 calc R
C23 C 0.1683(12) 0.3216(11) 0.8061(9) 0.109(3) Uani 1 1 d .
H23A H 0.2419 0.2645 0.7876 0.131 Uiso 1 1 calc R
H23B H 0.1249 0.2894 0.8891 0.131 Uiso 1 1 calc R
C24 C 0.2224(13) 0.4608(11) 0.7646(10) 0.114(3) Uani 1 1 d .
H24A H 0.3167 0.4637 0.7648 0.137 Uiso 1 1 calc R
H24B H 0.1669 0.5078 0.8126 0.137 Uiso 1 1 calc R
C25 C 0.2134(9) 0.5201(9) 0.6426(8) 0.092(2) Uani 1 1 d .
H25A H 0.1914 0.6126 0.6242 0.110 Uiso 1 1 calc R
H25B H 0.2994 0.5133 0.5869 0.110 Uiso 1 1 calc R

loop_
_atom_site_aniso_label
_atom_site_aniso_U_11
_atom_site_aniso_U_22
_atom_site_aniso_U_33
_atom_site_aniso_U_23
_atom_site_aniso_U_13
_atom_site_aniso_U_12
C1 0.062(4) 0.055(4) 0.057(4) -0.012(3) -0.012(3) -0.007(3)
N1 0.051(3) 0.053(3) 0.048(3) -0.013(2) -0.007(2) -0.009(2)
O1 0.073(3) 0.067(3) 0.060(3) -0.010(2) -0.026(2) -0.006(2)
Yb1 0.0696(3) 0.0844(4) 0.0568(3) -0.0014(2) -0.0204(2) -0.0272(2)
C2 0.076(5) 0.052(4) 0.082(5) -0.008(3) -0.024(4) -0.015(3)
N2 0.0696(3) 0.0844(4) 0.0568(3) -0.0014(2) -0.0204(2) -0.0272(2)
C3 0.0373(17) 0.074(2) 0.060(2) -0.011(2) -0.0150(18) -0.0109(19)
C4 0.0373(17) 0.074(2) 0.060(2) -0.011(2) -0.0150(18) -0.0109(19)
C5 0.065(4) 0.070(4) 0.059(4) -0.020(3) -0.012(3) -0.002(3)
C6 0.064(5) 0.105(6) 0.060(4) -0.014(4) -0.008(3) 0.001(4)
C7 0.066(5) 0.106(7) 0.072(5) 0.001(5) -0.004(4) -0.027(5)
C8 0.078(5) 0.072(5) 0.079(5) -0.001(4) -0.012(4) -0.029(4)
C9 0.075(5) 0.074(5) 0.083(5) -0.024(4) 0.004(4) -0.013(4)
C10 0.0696(6) 0.0844(7) 0.0568(6) -0.0014(17) -0.020(2) -0.027(2)
C11 0.099(6) 0.064(4) 0.050(4) -0.017(3) -0.011(4) -0.002(4)
C12 0.135(9) 0.103(7) 0.057(5) -0.029(5) 0.003(5) 0.009(7)
C13 0.108(8) 0.107(8) 0.099(8) -0.029(6) 0.023(7) 0.019(7)
C14 0.073(5) 0.106(7) 0.089(6) -0.021(5) 0.001(5) 0.017(5)
C15 0.063(4) 0.078(5) 0.061(4) -0.020(4) -0.002(3) -0.004(3)
C16 0.131(8) 0.088(6) 0.060(4) -0.030(4) -0.039(5) 0.002(5)
C17 0.174(12) 0.129(9) 0.063(5) -0.017(6) -0.035(6) 0.009(8)
C18 0.200(15) 0.133(10) 0.142(11) -0.058(9) -0.092(11) 0.001(9)
C19 0.061(5) 0.104(6) 0.081(5) -0.022(5) -0.020(4) 0.011(4)
C20 0.214(16) 0.116(9) 0.097(8) 0.009(7) -0.018(9) 0.019(10)
C21 0.082(7) 0.247(17) 0.119(9) -0.054(10) -0.035(6) -0.004(9)
C22 0.087(5) 0.075(5) 0.049(4) -0.003(3) -0.018(3) -0.012(4)
C23 0.106(7) 0.112(7) 0.090(6) 0.001(5) -0.042(6) -0.016(6)
C24 0.128(9) 0.117(8) 0.116(8) -0.027(7) -0.076(7) -0.001(7)
C25 0.083(5) 0.092(6) 0.092(6) -0.007(5) -0.039(5) -0.023(4)

loop_
_atom_type_symbol
_atom_type_description
_atom_type_scat_dispersion_real
_atom_type_scat_dispersion_imag
_atom_type_scat_source
C C 0.0033 0.0016 'International Tables Vol C Tables 4.2.6.8 and 6.1.1.4'
H H 0.0000 0.0000 'International Tables Vol C Tables 4.2.6.8 and 6.1.1.4'
N N 0.0061 0.0033 'International Tables Vol C Tables 4.2.6.8 and 6.1.1.4'
Yb Yb -0.3850 5.5486 'International Tables Vol C Tables 4.2.6.8 and 6.1.1.4'
O O 0.0106 0.0060 'International Tables Vol C Tables 4.2.6.8 and 6.1.1.4'

loop_
_geom_angle_atom_site_label_1
_geom_angle_atom_site_label_2
_geom_angle_atom_site_label_3
_geom_angle
_geom_angle_site_symmetry_1
_geom_angle_site_symmetry_3
C2 C1 N1 111.7(6) . .
C2 C1 C9 129.0(7) . .
N1 C1 C9 119.3(6) . .
C4 N1 C1 104.9(5) . .
C4 N1 Yb1 139.2(4) . .
C1 N1 Yb1 115.8(4) . .
C22 O1 C25 111.3(6) . .
C22 O1 Yb1 124.7(4) . .
C25 O1 Yb1 124.0(4) . .
N1 Yb1 N1 180.0 2_566 .
N1 Yb1 O1 90.01(18) 2_566 .
N1 Yb1 O1 89.99(18) . .
N1 Yb1 O1 89.99(18) 2_566 2_566
N1 Yb1 O1 90.01(18) . 2_566
O1 Yb1 O1 179.998(1) . 2_566
N1 Yb1 N2 74.02(18) 2_566 2_566
N1 Yb1 N2 105.99(18) . 2_566
O1 Yb1 N2 89.44(18) . 2_566
O1 Yb1 N2 90.56(18) 2_566 2_566
N1 Yb1 N2 105.98(18) 2_566 .
N1 Yb1 N2 74.02(18) . .
O1 Yb1 N2 90.56(18) . .
O1 Yb1 N2 89.44(18) 2_566 .
N2 Yb1 N2 179.999(2) 2_566 .
N1 Yb1 C1 23.59(17) 2_566 2_566
N1 Yb1 C1 156.41(17) . 2_566
O1 Yb1 C1 88.83(17) . 2_566
O1 Yb1 C1 91.17(17) 2_566 2_566
N2 Yb1 C1 50.45(18) 2_566 2_566
N2 Yb1 C1 129.55(18) . 2_566
N1 Yb1 C9 50.50(18) 2_566 2_566
N1 Yb1 C9 129.50(18) . 2_566
O1 Yb1 C9 87.1(2) . 2_566
O1 Yb1 C9 92.9(2) 2_566 2_566
N2 Yb1 C9 23.68(19) 2_566 2_566
N2 Yb1 C9 156.3(2) . 2_566
C1 Yb1 C9 26.92(18) 2_566 2_566
C1 C2 C3 107.6(6) . .
C1 C2 H2A 126.2 . .
C3 C2 H2A 126.2 . .
C9 N2 C10 111.6(6) . .
C9 N2 Yb1 111.6(5) . .
C10 N2 Yb1 136.8(5) . .
C8 C3 C2 135.4(7) . .
C8 C3 C4 119.2(7) . .
C2 C3 C4 105.3(5) . .
N1 C4 C5 129.3(6) . .
N1 C4 C3 110.4(6) . .
C5 C4 C3 120.3(6) . .
C6 C5 C4 118.2(7) . .
C6 C5 H5 120.9 . .
C4 C5 H5 120.9 . .
C5 C6 C7 122.0(8) . .
C5 C6 H6 119.0 . .
C7 C6 H6 119.0 . .
C8 C7 C6 120.6(7) . .
C8 C7 H7 119.7 . .
C6 C7 H7 119.7 . .
C7 C8 C3 119.6(7) . .
C7 C8 H8 120.2 . .
C3 C8 H8 120.2 . .
N2 C9 C1 118.7(7) . .
N2 C9 H9 120.7 . .
C1 C9 H9 120.7 . .
C15 C10 C11 121.2(7) . .
C15 C10 N2 118.4(6) . .
C11 C10 N2 120.4(7) . .
C10 C11 C12 117.5(9) . .
C10 C11 C16 123.1(7) . .
C12 C11 C16 119.4(8) . .
C13 C12 C11 120.4(9) . .
C13 C12 H12 119.8 . .
C11 C12 H12 119.8 . .
C12 C13 C14 122.2(9) . .
C12 C13 H13 118.9 . .
C14 C13 H13 118.9 . .
C13 C14 C15 119.7(10) . .
C13 C14 H14 120.2 . .
C15 C14 H14 120.2 . .
C10 C15 C14 119.0(8) . .
C10 C15 C19 123.9(6) . .
C14 C15 C19 117.1(8) . .
C11 C16 C18 111.9(8) . .
C11 C16 C17 112.5(9) . .
C18 C16 C17 108.7(9) . .
C11 C16 H16 107.8 . .
C18 C16 H16 107.8 . .
C17 C16 H16 107.8 . .
C16 C17 H17A 109.5 . .
C16 C17 H17B 109.5 . .
H17A C17 H17B 109.5 . .
C16 C17 H17C 109.5 . .
H17A C17 H17C 109.5 . .
H17B C17 H17C 109.5 . .
C16 C18 H18A 109.5 . .
C16 C18 H18B 109.5 . .
H18A C18 H18B 109.5 . .
C16 C18 H18C 109.5 . .
H18A C18 H18C 109.5 . .
H18B C18 H18C 109.5 . .
C15 C19 C20 111.2(9) . .
C15 C19 C21 113.6(8) . .
C20 C19 C21 112.5(11) . .
C15 C19 H19 106.3 . .
C20 C19 H19 106.3 . .
C21 C19 H19 106.3 . .
C19 C20 H20A 109.5 . .
C19 C20 H20B 109.5 . .
H20A C20 H20B 109.5 . .
C19 C20 H20C 109.5 . .
H20A C20 H20C 109.5 . .
H20B C20 H20C 109.5 . .
C19 C21 H21A 109.5 . .
C19 C21 H21B 109.5 . .
H21A C21 H21B 109.5 . .
C19 C21 H21C 109.5 . .
H21A C21 H21C 109.5 . .
H21B C21 H21C 109.5 . .
O1 C22 C23 105.5(7) . .
O1 C22 H22A 110.6 . .
C23 C22 H22A 110.6 . .
O1 C22 H22B 110.6 . .
C23 C22 H22B 110.6 . .
H22A C22 H22B 108.8 . .
C22 C23 C24 105.9(8) . .
C22 C23 H23A 110.6 . .
C24 C23 H23A 110.6 . .
C22 C23 H23B 110.6 . .
C24 C23 H23B 110.6 . .
H23A C23 H23B 108.7 . .
C23 C24 C25 104.3(8) . .
C23 C24 H24A 110.9 . .
C25 C24 H24A 110.9 . .
C23 C24 H24B 110.9 . .
C25 C24 H24B 110.9 . .
H24A C24 H24B 108.9 . .
O1 C25 C24 104.2(7) . .
O1 C25 H25A 110.9 . .
C24 C25 H25A 110.9 . .
O1 C25 H25B 110.9 . .
C24 C25 H25B 110.9 . .
H25A C25 H25B 108.9 . .

loop_
_geom_bond_atom_site_label_1
_geom_bond_atom_site_label_2
_geom_bond_distance
_geom_bond_site_symmetry_2
C1 C2 1.372(10) .
C1 N1 1.395(8) .
C1 C9 1.476(10) .
N1 C4 1.363(8) .
N1 Yb1 2.271(5) .
O1 C22 1.438(8) .
O1 C25 1.454(9) .
O1 Yb1 2.297(5) .
Yb1 N1 2.271(5) 2_566
Yb1 O1 2.297(5) 2_566
Yb1 N2 2.420(7) 2_566
Yb1 N2 2.420(7) .
Yb1 C1 3.140(6) 2_566
Yb1 C9 3.197(8) 2_566
C2 C3 1.387(10) .
C2 H2A 0.9300 .
N2 C9 1.381(10) .
N2 C10 1.472(10) .
C3 C8 1.380(10) .
C3 C4 1.446(9) .
C4 C5 1.391(10) .
C5 C6 1.371(10) .
C5 H5 0.9300 .
C6 C7 1.391(13) .
C6 H6 0.9300 .
C7 C8 1.377(13) .
C7 H7 0.9300 .
C8 H8 0.9300 .
C9 H9 0.9300 .
C10 C15 1.384(11) .
C10 C11 1.399(10) .
C11 C12 1.408(13) .
C11 C16 1.498(12) .
C12 C13 1.338(16) .
C12 H12 0.9300 .
C13 C14 1.367(15) .
C13 H13 0.9300 .
C14 C15 1.386(11) .
C14 H14 0.9300 .
C15 C19 1.498(12) .
C16 C18 1.509(14) .
C16 C17 1.528(14) .
C16 H16 0.9800 .
C17 H17A 0.9600 .
C17 H17B 0.9600 .
C17 H17C 0.9600 .
C18 H18A 0.9600 .
C18 H18B 0.9600 .
C18 H18C 0.9600 .
C19 C20 1.532(16) .
C19 C21 1.534(15) .
C19 H19 0.9800 .
C20 H20A 0.9600 .
C20 H20B 0.9600 .
C20 H20C 0.9600 .
C21 H21A 0.9600 .
C21 H21B 0.9600 .
C21 H21C 0.9600 .
C22 C23 1.481(12) .
C22 H22A 0.9700 .
C22 H22B 0.9700 .
C23 C24 1.486(15) .
C23 H23A 0.9700 .
C23 H23B 0.9700 .
C24 C25 1.512(13) .
C24 H24A 0.9700 .
C24 H24B 0.9700 .
C25 H25A 0.9700 .
C25 H25B 0.9700 .

loop_
_geom_torsion_atom_site_label_1
_geom_torsion_atom_site_label_2
_geom_torsion_atom_site_label_3
_geom_torsion_atom_site_label_4
_geom_torsion
_geom_torsion_site_symmetry_1
_geom_torsion_site_symmetry_4
C2 C1 N1 C4 0.0(8) . .
C9 C1 N1 C4 -178.9(7) . .
C2 C1 N1 Yb1 177.4(5) . .
C9 C1 N1 Yb1 -1.5(8) . .
C4 N1 Yb1 N1 -167(5) . 2_566
C1 N1 Yb1 N1 16(5) . 2_566
C4 N1 Yb1 O1 83.1(7) . .
C1 N1 Yb1 O1 -92.9(4) . .
C4 N1 Yb1 O1 -96.9(7) . 2_566
C1 N1 Yb1 O1 87.1(4) . 2_566
C4 N1 Yb1 N2 -6.3(7) . 2_566
C1 N1 Yb1 N2 177.6(4) . 2_566
C4 N1 Yb1 N2 173.7(7) . .
C1 N1 Yb1 N2 -2.4(4) . .
C4 N1 Yb1 C1 -3.9(9) . 2_566
C1 N1 Yb1 C1 179.999(1) . 2_566
C4 N1 Yb1 C9 -3.1(8) . 2_566
C1 N1 Yb1 C9 -179.2(4) . 2_566
C22 O1 Yb1 N1 -178.0(5) . 2_566
C25 O1 Yb1 N1 3.5(6) . 2_566
C22 O1 Yb1 N1 2.0(5) . .
C25 O1 Yb1 N1 -176.5(6) . .
C22 O1 Yb1 O1 -61(4) . 2_566
C25 O1 Yb1 O1 121(4) . 2_566
C22 O1 Yb1 N2 108.0(5) . 2_566
C25 O1 Yb1 N2 -70.5(6) . 2_566
C22 O1 Yb1 N2 -72.0(5) . .
C25 O1 Yb1 N2 109.5(6) . .
C22 O1 Yb1 C1 158.5(5) . 2_566
C25 O1 Yb1 C1 -20.0(6) . 2_566
C22 O1 Yb1 C9 131.6(5) . 2_566
C25 O1 Yb1 C9 -46.9(6) . 2_566
N1 C1 C2 C3 -0.4(9) . .
C9 C1 C2 C3 178.4(8) . .
N1 Yb1 N2 C9 -173.9(5) 2_566 .
N1 Yb1 N2 C9 6.1(5) . .
O1 Yb1 N2 C9 95.9(6) . .
O1 Yb1 N2 C9 -84.1(6) 2_566 .
N2 Yb1 N2 C9 160(11) 2_566 .
C1 Yb1 N2 C9 -175.2(5) 2_566 .
C9 Yb1 N2 C9 180.001(1) 2_566 .
N1 Yb1 N2 C10 2.8(7) 2_566 .
N1 Yb1 N2 C10 -177.2(7) . .
O1 Yb1 N2 C10 -87.4(7) . .
O1 Yb1 N2 C10 92.6(7) 2_566 .
N2 Yb1 N2 C10 -23(11) 2_566 .
C1 Yb1 N2 C10 1.6(8) 2_566 .
C9 Yb1 N2 C10 -3.3(10) 2_566 .
C1 C2 C3 C8 -177.6(9) . .
C1 C2 C3 C4 0.6(8) . .
C1 N1 C4 C5 178.5(7) . .
Yb1 N1 C4 C5 2.2(11) . .
C1 N1 C4 C3 0.3(7) . .
Yb1 N1 C4 C3 -176.0(5) . .
C8 C3 C4 N1 178.0(7) . .
C2 C3 C4 N1 -0.6(8) . .
C8 C3 C4 C5 -0.4(10) . .
C2 C3 C4 C5 -178.9(6) . .
N1 C4 C5 C6 -177.5(7) . .
C3 C4 C5 C6 0.6(10) . .
C4 C5 C6 C7 0.2(12) . .
C5 C6 C7 C8 -1.2(14) . .
C6 C7 C8 C3 1.3(14) . .
C2 C3 C8 C7 177.5(8) . .
C4 C3 C8 C7 -0.6(12) . .
C10 N2 C9 C1 173.3(7) . .
Yb1 N2 C9 C1 -9.1(10) . .
C2 C1 C9 N2 -171.1(8) . .
N1 C1 C9 N2 7.6(12) . .
C9 N2 C10 C15 -91.8(9) . .
Yb1 N2 C10 C15 91.5(8) . .
C9 N2 C10 C11 89.1(9) . .
Yb1 N2 C10 C11 -87.6(8) . .
C15 C10 C11 C12 1.5(12) . .
N2 C10 C11 C12 -179.5(8) . .
C15 C10 C11 C16 -179.7(7) . .
N2 C10 C11 C16 -0.7(11) . .
C10 C11 C12 C13 -0.7(14) . .
C16 C11 C12 C13 -179.6(10) . .
C11 C12 C13 C14 0.1(18) . .
C12 C13 C14 C15 -0.2(18) . .
C11 C10 C15 C14 -1.6(12) . .
N2 C10 C15 C14 179.3(8) . .
C11 C10 C15 C19 178.2(7) . .
N2 C10 C15 C19 -0.8(12) . .
C13 C14 C15 C10 0.9(14) . .
C13 C14 C15 C19 -178.9(10) . .
C10 C11 C16 C18 -104.0(10) . .
C12 C11 C16 C18 74.8(12) . .
C10 C11 C16 C17 133.3(8) . .
C12 C11 C16 C17 -47.9(11) . .
C10 C15 C19 C20 99.8(11) . .
C14 C15 C19 C20 -80.3(12) . .
C10 C15 C19 C21 -132.1(10) . .
C14 C15 C19 C21 47.8(12) . .
C25 O1 C22 C23 -6.3(10) . .
Yb1 O1 C22 C23 175.0(6) . .
O1 C22 C23 C24 22.9(11) . .
C22 C23 C24 C25 -30.2(12) . .
C22 O1 C25 C24 -12.3(10) . .
Yb1 O1 C25 C24 166.4(6) . .
C23 C24 C25 O1 25.8(11) . .

loop_
_platon_squeeze_void_nr
_platon_squeeze_void_average_x
_platon_squeeze_void_average_y
_platon_squeeze_void_average_z
_platon_squeeze_void_volume
_platon_squeeze_void_count_electrons
_platon_squeeze_void_content
1 0.000 0.000 0.000 249 81 ' '
